data_2223539
loop_
_publ_author_name
'Islam, M. A. A. A. A.'
'Tarafder, M. T. H.'
'Alam, M. A.'
'Guidolin, N.'
'Zangrando, E.'

_publ_section_title
;
 2,4-Dimethoxybenzaldehyde azine
;
_journal_coeditor_code RZ2359
_journal_issue 10
_journal_name_full 'Acta Crystallographica Section E'
_journal_page_first o2560
_journal_paper_doi 10.1107/S1600536809038082
_journal_volume 65
_journal_year 2009
_chemical_formula_iupac 'C18 H20 N2 O4'
_chemical_formula_moiety 'C18 H20 N2 O4'
_chemical_formula_sum 'C18 H20 N2 O4'
_chemical_formula_weight 328.36
_chemical_melting_point 475
_chemical_name_common
;
<i>N</i>,<i>N</i>'-bis(2,4-dimethoxy-benzylidene)hydrazine
;
_chemical_name_systematic
;
2,4-Dimethoxybenzaldehyde azine
;
_space_group_IT_number 14
_symmetry_cell_setting monoclinic
_symmetry_space_group_name_Hall '-P 2ybc'
_symmetry_space_group_name_H-M 'P 1 21/c 1'
_atom_sites_solution_hydrogens geom
_atom_sites_solution_primary direct
_atom_sites_solution_secondary difmap
_audit_creation_method SHELXL-97
_cell_angle_alpha 90.00
_cell_angle_beta 100.42(2)
_cell_angle_gamma 90.00
_cell_formula_units_Z 2
_cell_length_a 6.775(2)
_cell_length_b 9.014(3)
_cell_length_c 14.081(3)
_cell_measurement_reflns_used 482
_cell_measurement_temperature 293(2)
_cell_measurement_theta_max 20.69
_cell_measurement_theta_min 3.62
_cell_volume 845.7(4)
_computing_cell_refinement 'DENZO (Otwinowski & Minor, 1997)'
_computing_data_collection 'XPRESS (MacScience, 2002'
_computing_data_reduction 'DENZO and SCALEPACK (Otwinowski & Minor, 1997)'
_computing_molecular_graphics 'ORTEP-3 for Windows (Farrugia, 1997)'
_computing_publication_material 'WinGX (Farrugia, 1999)'
_computing_structure_refinement 'SHELXL97 (Sheldrick, 2008)'
_computing_structure_solution 'SHELXS97 (Sheldrick, 2008)'
_diffrn_ambient_temperature 293(2)
_diffrn_measured_fraction_theta_full 0.965
_diffrn_measured_fraction_theta_max 0.965
_diffrn_measurement_device_type 'Enraf--Nonius DIP1030 image-plate'
_diffrn_measurement_method '\f-scans with narrow frames'
_diffrn_radiation_monochromator graphite
_diffrn_radiation_source 'fine-focus sealed tube'
_diffrn_radiation_type MoK\a
_diffrn_radiation_wavelength 0.71073
_diffrn_reflns_av_R_equivalents 0.0576
_diffrn_reflns_av_sigmaI/netI 0.0590
_diffrn_reflns_limit_h_max 7
_diffrn_reflns_limit_h_min -7
_diffrn_reflns_limit_k_max 10
_diffrn_reflns_limit_k_min -10
_diffrn_reflns_limit_l_max 16
_diffrn_reflns_limit_l_min -16
_diffrn_reflns_number 3535
_diffrn_reflns_theta_full 24.11
_diffrn_reflns_theta_max 24.11
_diffrn_reflns_theta_min 2.94
_diffrn_standards_decay_% 0
_diffrn_standards_number 0
_exptl_absorpt_coefficient_mu 0.092
_exptl_absorpt_correction_type none
_exptl_crystal_colour yellow
_exptl_crystal_density_diffrn 1.289
_exptl_crystal_density_method 'not measured'
_exptl_crystal_description plate
_exptl_crystal_F_000 348
_exptl_crystal_size_max 0.45
_exptl_crystal_size_mid 0.30
_exptl_crystal_size_min 0.12
_refine_diff_density_max 0.116
_refine_diff_density_min -0.098
_refine_ls_extinction_coef 0.070(13)
_refine_ls_extinction_expression Fc^*^=kFc[1+0.001xFc^2^\l^3^/sin(2\q)]^-1/4^
_refine_ls_extinction_method 'SHELXL97 (Sheldrick, 2008)'
_refine_ls_goodness_of_fit_ref 0.841
_refine_ls_hydrogen_treatment constr
_refine_ls_matrix_type full
_refine_ls_number_parameters 110
_refine_ls_number_reflns 1293
_refine_ls_number_restraints 0
_refine_ls_restrained_S_all 0.841
_refine_ls_R_factor_all 0.0745
_refine_ls_R_factor_gt 0.0449
_refine_ls_shift/su_max 0.000
_refine_ls_shift/su_mean 0.000
_refine_ls_structure_factor_coef Fsqd
_refine_ls_weighting_details 'calc w=1/[\s^2^(Fo^2^)+(0.0678P)^2^] where P=(Fo^2^+2Fc^2^)/3'
_refine_ls_weighting_scheme calc
_refine_ls_wR_factor_gt 0.1120
_refine_ls_wR_factor_ref 0.1210
_reflns_number_gt 719
_reflns_number_total 1293
_reflns_threshold_expression I>2\s(I)
_cod_data_source_file rz2359.cif
_cod_data_source_block I
_cod_original_sg_symbol_H-M 'P 21/c'
_cod_database_code 2223539
_cod_database_fobs_code 2223539

loop_
_symmetry_equiv_pos_as_xyz
'x, y, z'
'-x, y+1/2, -z+1/2'
'-x, -y, -z'
'x, -y-1/2, z-1/2'

loop_
_atom_site_type_symbol
_atom_site_label
_atom_site_fract_x
_atom_site_fract_y
_atom_site_fract_z
_atom_site_U_iso_or_equiv
_atom_site_adp_type
_atom_site_calc_flag
_atom_site_refinement_flags
_atom_site_occupancy
_atom_site_disorder_assembly
_atom_site_disorder_group
N N1 -0.4202(3) 0.4904(2) 0.53948(13) 0.0857(6) Uani d . 1 . .
O O1 0.0297(2) 0.77203(18) 0.52320(12) 0.0960(6) Uani d . 1 . .
O O2 0.4398(2) 0.55904(18) 0.80720(11) 0.0952(6) Uani d . 1 . .
C C1 -0.2709(4) 0.5738(3) 0.53259(16) 0.0833(7) Uani d . 1 . .
H H1 -0.2800 0.6376 0.4800 0.100 Uiso calc R 1 . .
C C2 -0.0880(3) 0.5722(2) 0.60384(15) 0.0745(6) Uani d . 1 . .
C C3 0.0667(3) 0.6732(2) 0.59790(16) 0.0768(6) Uani d . 1 . .
C C4 0.2433(3) 0.6732(2) 0.66487(16) 0.0785(7) Uani d . 1 . .
H H4 0.3431 0.7425 0.6606 0.094 Uiso calc R 1 . .
C C5 0.2699(3) 0.5695(3) 0.73791(16) 0.0787(6) Uani d . 1 . .
C C6 0.1196(4) 0.4673(3) 0.74624(17) 0.0850(7) Uani d . 1 . .
H H6 0.1372 0.3984 0.7962 0.102 Uiso calc R 1 . .
C C7 -0.0547(3) 0.4704(3) 0.67925(18) 0.0830(7) Uani d . 1 . .
H H7 -0.1546 0.4017 0.6845 0.100 Uiso calc R 1 . .
C C8 0.1918(4) 0.8551(3) 0.49880(19) 0.1041(9) Uani d . 1 . .
H H8A 0.1429 0.9185 0.4449 0.156 Uiso calc R 1 . .
H H8B 0.2905 0.7885 0.4820 0.156 Uiso calc R 1 . .
H H8C 0.2514 0.9144 0.5531 0.156 Uiso calc R 1 . .
C C9 0.5936(3) 0.6675(3) 0.80431(19) 0.1042(9) Uani d . 1 . .
H H9A 0.7046 0.6488 0.8557 0.156 Uiso calc R 1 . .
H H9B 0.5410 0.7648 0.8118 0.156 Uiso calc R 1 . .
H H9C 0.6381 0.6614 0.7435 0.156 Uiso calc R 1 . .

loop_
_atom_site_aniso_label
_atom_site_aniso_U_11
_atom_site_aniso_U_22
_atom_site_aniso_U_33
_atom_site_aniso_U_12
_atom_site_aniso_U_13
_atom_site_aniso_U_23
N1 0.0716(13) 0.0972(13) 0.0854(14) 0.0055(12) 0.0066(9) -0.0007(11)
O1 0.0858(11) 0.1004(12) 0.0995(12) -0.0022(9) 0.0106(9) 0.0169(10)
O2 0.0820(11) 0.1060(13) 0.0915(12) -0.0027(9) -0.0012(9) 0.0038(9)
C1 0.0778(16) 0.0904(16) 0.0803(15) 0.0037(13) 0.0101(13) 0.0021(12)
C2 0.0693(14) 0.0799(14) 0.0732(14) 0.0017(12) 0.0099(12) -0.0017(12)
C3 0.0782(15) 0.0787(15) 0.0728(14) 0.0082(13) 0.0118(13) 0.0026(12)
C4 0.0734(15) 0.0799(15) 0.0818(15) -0.0017(12) 0.0132(13) -0.0029(13)
C5 0.0722(15) 0.0864(15) 0.0755(15) 0.0053(13) 0.0084(13) -0.0065(13)
C6 0.0806(16) 0.0919(16) 0.0815(16) 0.0009(13) 0.0114(14) 0.0056(13)
C7 0.0772(16) 0.0870(16) 0.0841(16) -0.0032(12) 0.0126(13) -0.0010(13)
C8 0.1061(19) 0.0956(17) 0.113(2) -0.0067(16) 0.0255(16) 0.0164(15)
C9 0.0775(16) 0.115(2) 0.114(2) -0.0073(15) 0.0006(15) -0.0033(16)

loop_
_atom_type_symbol
_atom_type_description
_atom_type_scat_dispersion_real
_atom_type_scat_dispersion_imag
_atom_type_scat_source
C C 0.0033 0.0016 'International Tables Vol C Tables 4.2.6.8 and 6.1.1.4'
H H 0.0000 0.0000 'International Tables Vol C Tables 4.2.6.8 and 6.1.1.4'
N N 0.0061 0.0033 'International Tables Vol C Tables 4.2.6.8 and 6.1.1.4'
O O 0.0106 0.0060 'International Tables Vol C Tables 4.2.6.8 and 6.1.1.4'

loop_
_geom_angle_atom_site_label_1
_geom_angle_atom_site_label_2
_geom_angle_atom_site_label_3
_geom_angle_site_symmetry_1
_geom_angle_site_symmetry_3
_geom_angle
_geom_angle_publ_flag
C1 N1 N1 . 3_466 111.8(2) ?
C3 O1 C8 . . 119.13(18) ?
C5 O2 C9 . . 116.98(19) ?
N1 C1 C2 . . 122.2(2) ?
N1 C1 H1 . . 118.9 ?
C2 C1 H1 . . 118.9 ?
C7 C2 C3 . . 117.0(2) ?
C7 C2 C1 . . 122.4(2) ?
C3 C2 C1 . . 120.5(2) ?
O1 C3 C4 . . 122.7(2) ?
O1 C3 C2 . . 115.7(2) ?
C4 C3 C2 . . 121.5(2) ?
C5 C4 C3 . . 119.3(2) ?
C5 C4 H4 . . 120.4 ?
C3 C4 H4 . . 120.4 ?
O2 C5 C4 . . 123.9(2) ?
O2 C5 C6 . . 115.3(2) ?
C4 C5 C6 . . 120.8(2) ?
C7 C6 C5 . . 118.7(2) ?
C7 C6 H6 . . 120.7 ?
C5 C6 H6 . . 120.7 ?
C6 C7 C2 . . 122.6(2) ?
C6 C7 H7 . . 118.7 ?
C2 C7 H7 . . 118.7 ?
O1 C8 H8A . . 109.5 ?
O1 C8 H8B . . 109.5 ?
H8A C8 H8B . . 109.5 ?
O1 C8 H8C . . 109.5 ?
H8A C8 H8C . . 109.5 ?
H8B C8 H8C . . 109.5 ?
O2 C9 H9A . . 109.5 ?
O2 C9 H9B . . 109.5 ?
H9A C9 H9B . . 109.5 ?
O2 C9 H9C . . 109.5 ?
H9A C9 H9C . . 109.5 ?
H9B C9 H9C . . 109.5 ?

loop_
_geom_bond_atom_site_label_1
_geom_bond_atom_site_label_2
_geom_bond_site_symmetry_2
_geom_bond_distance
_geom_bond_publ_flag
N1 C1 . 1.278(3) ?
N1 N1 3_466 1.414(4) ?
O1 C3 . 1.366(2) ?
O1 C8 . 1.422(3) ?
O2 C5 . 1.371(3) ?
O2 C9 . 1.435(3) ?
C1 C2 . 1.446(3) ?
C1 H1 . 0.9300 ?
C2 C7 . 1.391(3) ?
C2 C3 . 1.402(3) ?
C3 C4 . 1.383(3) ?
C4 C5 . 1.378(3) ?
C4 H4 . 0.9300 ?
C5 C6 . 1.393(3) ?
C6 C7 . 1.372(3) ?
C6 H6 . 0.9300 ?
C7 H7 . 0.9300 ?
C8 H8A . 0.9600 ?
C8 H8B . 0.9600 ?
C8 H8C . 0.9600 ?
C9 H9A . 0.9600 ?
C9 H9B . 0.9600 ?
C9 H9C . 0.9600 ?

loop_
_geom_torsion_atom_site_label_1
_geom_torsion_atom_site_label_2
_geom_torsion_atom_site_label_3
_geom_torsion_atom_site_label_4
_geom_torsion_site_symmetry_1
_geom_torsion_site_symmetry_2
_geom_torsion_site_symmetry_3
_geom_torsion_site_symmetry_4
_geom_torsion
_geom_torsion_publ_flag
N1 N1 C1 C2 3_466 . . . -178.8(2) ?
N1 C1 C2 C7 . . . . 6.4(3) ?
N1 C1 C2 C3 . . . . -175.1(2) ?
C8 O1 C3 C4 . . . . 15.1(3) ?
C8 O1 C3 C2 . . . . -166.0(2) ?
C7 C2 C3 O1 . . . . -179.90(18) ?
C1 C2 C3 O1 . . . . 1.5(3) ?
C7 C2 C3 C4 . . . . -1.0(3) ?
C1 C2 C3 C4 . . . . -179.62(19) ?
O1 C3 C4 C5 . . . . -179.68(18) ?
C2 C3 C4 C5 . . . . 1.5(3) ?
C9 O2 C5 C4 . . . . 2.6(3) ?
C9 O2 C5 C6 . . . . -176.66(18) ?
C3 C4 C5 O2 . . . . 179.32(18) ?
C3 C4 C5 C6 . . . . -1.5(3) ?
O2 C5 C6 C7 . . . . -179.73(19) ?
C4 C5 C6 C7 . . . . 1.0(3) ?
C5 C6 C7 C2 . . . . -0.5(3) ?
C3 C2 C7 C6 . . . . 0.5(3) ?
C1 C2 C7 C6 . . . . 179.1(2) ?
